data_7243057
loop_
_publ_author_name
'Okura, Ryuhei'
'Uchiyama, Hiromasa'
'Kadota, Kazunori'
'Tozuka, Yuichi'

_publ_section_title
;
 Hydrogen bonding from crystalline water mediates the
 hydration/dehydration of mequitazine glycolate
;
_journal_issue 27
_journal_name_full CrystEngComm
_journal_page_first 4816
_journal_page_last 4824
_journal_paper_doi 10.1039/D1CE00543J
_journal_volume 23
_journal_year 2021
_chemical_formula_sum 'C22 H26 N2 O3 S'
_chemical_formula_weight 398.518
_chemical_name_common MQZ-GLC_anhydrate_120deg
_chemical_name_systematic MQZ-GLC_anhydrate
_space_group_crystal_system monoclinic
_space_group_IT_number 14
_space_group_name_Hall '-P 2ybc'
_space_group_name_H-M_alt 'P 1 21/c 1'
_audit_update_record
;
2021-04-02 deposited with the CCDC.	2021-06-16 downloaded from the CCDC.
;
_cell_angle_alpha 90
_cell_angle_beta 92.7266(9)
_cell_angle_gamma 90
_cell_formula_units_Z 4
_cell_length_a 13.0245(19)
_cell_length_b 9.6841(14)
_cell_length_c 16.368(2)
_cell_measurement_temperature 418
_cell_volume 2062.2(5)
_computing_cell_refinement 'PDXL Version 2.8.4.0 (Rigaku, 2017)'
_computing_data_collection 'ENTER THE DATA COLLECTION PROGRAM NAME'
_computing_publication_material 'PDXL Version 2.8.4.0 (Rigaku, 2017)'
_computing_structure_refinement 'PDXL Version 2.8.4.0 (Rigaku, 2017)'
_computing_structure_solution 'PDXL Version 2.8.4.0 (Rigaku, 2017)'
_diffrn_ambient_temperature 418
_diffrn_measurement_device_type 'ENTER THE MEASUREMENT DEVICE NAME'
_diffrn_measurement_method 2\q
_diffrn_radiation_type 'Cu K\a'
_diffrn_radiation_wavelength 1.541861
_exptl_crystal_density_diffrn 1.28
_exptl_crystal_F_000 848.00
_pd_calc_method 'Rietveld Refinement'
_pd_char_colour colourless
_pd_meas_2theta_range_inc 0.0130
_pd_meas_2theta_range_max 89.9884
_pd_meas_2theta_range_min 3.0054
_pd_meas_number_of_points 6692
_pd_proc_ls_pref_orient_corr
;
    Spherical harmonics
    Maximum harmonic order: 2
;
_pd_proc_ls_prof_R_factor 0.0278
_pd_proc_ls_prof_wR_expected 0.0179
_pd_proc_ls_prof_wR_factor 0.0388
_refine_ls_goodness_of_fit_all 2.1475
_refine_ls_matrix_type full
_refine_ls_number_constraints 1
_refine_ls_number_parameters 206
_refine_ls_number_restraints 164
_refine_ls_shift/su_max 0.5680
_refine_ls_structure_factor_coef Fsqd
_refine_ls_weighting_scheme sigma
_reflns_d_resolution_high 1.0896
_reflns_d_resolution_low 13.0097
_reflns_limit_h_max 11
_reflns_limit_h_min 0
_reflns_limit_k_max 8
_reflns_limit_k_min 0
_reflns_limit_l_max 14
_reflns_limit_l_min -14
_reflns_number_total 1672
_cod_data_source_file d1ce00543j2.cif
_cod_data_source_block MQZ-GLC_anhydrate_120deg
_cod_depositor_comments 'Adding full bibliography for 7243056--7243057.cif.'
_cod_original_formula_sum 'C22 H26 N2 O3 S1'
_cod_database_code 7243057
_rigaku_reference_intensity_ratio 0.51

loop_
_symmetry_equiv_pos_site_id
_symmetry_equiv_pos_as_xyz
1 x,y,z
2 x,1/2-y,1/2+z
3 -x,-y,-z
4 -x,-1/2+y,-1/2-z

loop_
_atom_site_label
_atom_site_type_symbol
_atom_site_fract_x
_atom_site_fract_y
_atom_site_fract_z
_atom_site_U_iso_or_equiv
_atom_site_adp_type
_atom_site_occupancy
S1 S -0.0081(3) 0.6490(6) 0.4175(2) 0.120(2) Uiso 1
O1 O 0.4063(11) 0.1832(14) 0.4794(5) 0.120(2) Uiso 1
O2 O 0.4521(7) 0.2191(11) 0.6856(5) 0.120(2) Uiso 1
O3 O 0.4750(8) 0.0409(8) 0.6048(7) 0.120(2) Uiso 1
N1 N 0.3933(4) 0.6483(10) 0.7253(4) 0.120(2) Uiso 1
N2 N 0.2109(4) 0.6985(5) 0.4642(3) 0.120(2) Uiso 1
C1 C 0.3154(6) 0.6162(6) 0.5839(3) 0.120(2) Uiso 1
C2 C 0.2256(4) 0.6355(12) 0.6401(4) 0.120(2) Uiso 1
C3 C 0.2341(9) 0.7720(9) 0.6850(6) 0.120(2) Uiso 1
C4 C 0.4129(5) 0.6469(11) 0.6356(5) 0.120(2) Uiso 1
C5 C 0.3275(9) 0.7661(9) 0.7450(6) 0.120(2) Uiso 1
C6 C 0.3365(8) 0.5237(9) 0.7472(6) 0.120(2) Uiso 1
C7 C 0.2288(8) 0.5242(9) 0.7046(6) 0.120(2) Uiso 1
C8 C 0.3088(5) 0.7132(7) 0.5107(4) 0.120(2) Uiso 1
C9 C 0.1954(3) 0.5842(5) 0.4118(3) 0.120(2) Uiso 1
C10 C 0.0956(3) 0.5513(5) 0.3834(3) 0.120(2) Uiso 1
C11 C 0.2760(4) 0.5055(6) 0.3842(4) 0.120(2) Uiso 1
C12 C 0.2569(5) 0.3962(6) 0.3307(4) 0.120(2) Uiso 1
C13 C 0.0780(5) 0.4406(6) 0.3293(3) 0.120(2) Uiso 1
C14 C 0.1595(6) 0.3642(6) 0.3035(4) 0.120(2) Uiso 1
C15 C 0.1568(4) 0.8178(5) 0.4432(3) 0.120(2) Uiso 1
C16 C 0.0526(4) 0.8089(5) 0.4195(3) 0.120(2) Uiso 1
C17 C 0.2042(5) 0.9450(6) 0.4443(4) 0.120(2) Uiso 1
C18 C 0.1471(7) 1.0611(5) 0.4224(4) 0.120(2) Uiso 1
C19 C 0.0437(7) 1.0508(6) 0.3991(4) 0.120(2) Uiso 1
C20 C -0.0032(5) 0.9248(7) 0.3972(3) 0.120(2) Uiso 1
C21 C 0.3805(7) 0.2298(9) 0.5566(6) 0.120(2) Uiso 1
C22 C 0.4403(5) 0.1583(7) 0.6205(4) 0.120(2) Uiso 1
H1 H 0.3740(12) 0.4423(11) 0.7306(13) 0.120(2) Uiso 1
H2 H 0.1720(10) 0.7885(17) 0.7145(10) 0.120(2) Uiso 1
H3 H 0.4398(9) 0.7362(16) 0.6201(7) 0.120(2) Uiso 1
H4 H 0.4568(7) 0.6535(18) 0.7568(6) 0.120(2) Uiso 1
H5 H 0.3305(12) 0.5210(19) 0.8064(6) 0.120(2) Uiso 1
H6 H 0.3160(8) 0.8081(8) 0.5298(7) 0.120(2) Uiso 1
H7 H 0.2141(15) 0.4346(12) 0.6794(10) 0.120(2) Uiso 1
H8 H -0.0725(6) 0.9175(10) 0.3821(5) 0.120(2) Uiso 1
H9 H 0.3112(7) 0.3449(8) 0.3129(5) 0.120(2) Uiso 1
H10 H 0.1603(6) 0.631(2) 0.6077(6) 0.120(2) Uiso 1
H11 H 0.1769(8) 0.5425(18) 0.7445(8) 0.120(2) Uiso 1
H12 H 0.0065(9) 1.1292(8) 0.3845(5) 0.120(2) Uiso 1
H13 H 0.2735(6) 0.9527(9) 0.4600(5) 0.120(2) Uiso 1
H14 H 0.0113(6) 0.4180(9) 0.3114(5) 0.120(2) Uiso 1
H15 H 0.3046(14) 0.7560(18) 0.8006(5) 0.120(2) Uiso 1
H16 H 0.1787(9) 1.1472(7) 0.4231(5) 0.120(2) Uiso 1
H17 H 0.4645(7) 0.5777(18) 0.6250(7) 0.120(2) Uiso 1
H18 H 0.2422(16) 0.8473(11) 0.6459(8) 0.120(2) Uiso 1
H19 H 0.3169(10) 0.5203(7) 0.5649(5) 0.120(2) Uiso 1
H20 H 0.3664(14) 0.8512(11) 0.7420(13) 0.120(2) Uiso 1
H21 H 0.3432(5) 0.5264(9) 0.4015(5) 0.120(2) Uiso 1
H22 H 0.1480(8) 0.2907(8) 0.2682(5) 0.120(2) Uiso 1
H23 H 0.3649(5) 0.6937(14) 0.4755(5) 0.120(2) Uiso 1
H24 H 0.392(2) 0.3404(9) 0.5643(11) 0.120(2) Uiso 1
H25 H 0.2996(7) 0.209(3) 0.5648(9) 0.120(2) Uiso 1
H26 H 0.431(11) 0.098(6) 0.4539(17) 0.120(2) Uiso 1

loop_
_atom_type_symbol
_atom_type_description
_atom_type_scat_dispersion_real
_atom_type_scat_dispersion_imag
_atom_type_scat_Cromer_Mann_a1
_atom_type_scat_Cromer_Mann_b1
_atom_type_scat_Cromer_Mann_a2
_atom_type_scat_Cromer_Mann_b2
_atom_type_scat_Cromer_Mann_a3
_atom_type_scat_Cromer_Mann_b3
_atom_type_scat_Cromer_Mann_a4
_atom_type_scat_Cromer_Mann_b4
_atom_type_scat_Cromer_Mann_c
_atom_type_scat_source
C C 0.017 0.009 2.31000 1.02000 1.58860 0.865000 20.8439 10.2075 0.568700 51.6512 0.215600
;
    International Tables for Crystallography Vol. C, Table 6.1.1.4 (1999),
    and KEK Report 88-14, 1-136.
;
H H 0.000 0.000 0.489918 0.262003 0.196767 0.049879 20.6593 7.74039 49.5519 2.20159 0.001305
;
    International Tables for Crystallography Vol. C, Table 6.1.1.4 (1999).
;
N N 0.029 0.018 12.2126 3.13220 2.01250 1.16630 0.005700 9.89330 28.9975 0.582600 -11.529
;
    International Tables for Crystallography Vol. C, Table 6.1.1.4 (1999),
    and KEK Report 88-14, 1-136.
;
O O 0.046 0.032 3.04850 2.28680 1.54630 0.867000 13.2771 5.70110 0.323900 32.9089 0.250800
;
    International Tables for Crystallography Vol. C, Table 6.1.1.4 (1999),
    and KEK Report 88-14, 1-136.
;
S S 0.319 0.558 6.90530 5.20340 1.43790 1.58630 1.46790 22.2151 0.253600 56.1720 0.866900
;
    International Tables for Crystallography Vol. C, Table 6.1.1.4 (1999),
    and KEK Report 88-14, 1-136.
;

loop_
_geom_angle_atom_site_label_1
_geom_angle_atom_site_label_2
_geom_angle_atom_site_label_3
_geom_angle
_geom_angle_publ_flag
_geom_angle_site_symmetry_1
_geom_angle_site_symmetry_2
_geom_angle_site_symmetry_3
S1 C16 C15 119.7(5) yes . . .
S1 C10 C13 120.4(5) yes . . .
S1 C10 C9 119.2(4) yes . . .
S1 C16 C20 119.2(5) yes . . .
O2 C22 O3 125.8(11) yes . . .
O3 C22 C21 118.1(10) yes . . .
O2 C22 C21 116.1(9) yes . . .
O1 C21 C22 110.7(9) yes . . .
N2 C15 C17 121.3(6) yes . . .
N1 C4 C1 111.6(7) yes . . .
N2 C9 C10 119.1(5) yes . . .
N2 C15 C16 119.5(5) yes . . .
N1 C5 C3 110.0(8) yes . . .
N2 C8 C1 111.4(6) yes . . .
N1 C6 C7 110.2(9) yes . . .
N2 C9 C11 122.7(5) yes . . .
C10 S1 C16 97.5(3) yes . . .
C4 N1 C5 110.4(9) yes . . .
C4 N1 C6 110.1(9) yes . . .
C5 N1 C6 106.1(9) yes . . .
C8 N2 C9 119.3(5) yes . . .
C8 N2 C15 117.9(6) yes . . .
C9 N2 C15 116.5(5) yes . . .
C1 C2 C7 109.6(8) yes . . .
C3 C2 C7 106.6(8) yes . . .
C2 C7 C6 108.3(9) yes . . .
C2 C3 C5 108.5(9) yes . . .
C9 C11 C12 120.5(6) yes . . .
C4 C1 C8 109.3(7) yes . . .
C9 C10 C13 120.4(6) yes . . .
C11 C12 C14 121.1(7) yes . . .
C10 C13 C14 120.0(7) yes . . .
C12 C14 C13 119.9(6) yes . . .
C16 C15 C17 119.2(6) yes . . .
C2 C1 C4 106.5(6) yes . . .
C15 C16 C20 121.1(6) yes . . .
C15 C17 C18 119.2(8) yes . . .
C10 C9 C11 118.2(6) yes . . .
C18 C19 C20 119.9(7) yes . . .
C16 C20 C19 119.6(8) yes . . .
C2 C1 C8 112.4(7) yes . . .
C1 C2 C3 110.9(9) yes . . .
C17 C18 C19 121.0(7) yes . . .
O1 C21 H24 112.5(17) no . . .
O1 C21 H25 109.2(16) no . . .
N2 C8 H6 109.1(10) no . . .
N1 C5 H15 109.5(15) no . . .
N1 C5 H20 109.6(18) no . . .
N2 C8 H23 109.6(9) no . . .
N1 C6 H1 109.5(17) no . . .
N1 C4 H3 109.2(14) no . . .
N1 C4 H17 109.4(13) no . . .
N1 C6 H5 109.3(15) no . . .
C21 O1 H26 139(5) no . . .
C4 N1 H4 110.2(9) no . . .
C6 N1 H4 110.2(14) no . . .
C5 N1 H4 109.8(15) no . . .
C1 C2 H10 109.7(10) no . . .
C3 C2 H10 110.1(15) no . . .
C7 C2 H10 109.8(14) no . . .
C9 C11 H21 119.7(10) no . . .
C12 C11 H21 119.8(9) no . . .
C2 C3 H2 109.9(15) no . . .
C11 C12 H9 119.5(10) no . . .
C14 C12 H9 119.4(10) no . . .
C2 C3 H18 109.9(14) no . . .
C10 C13 H14 120.1(9) no . . .
C14 C13 H14 119.9(9) no . . .
C5 C3 H2 110.0(16) no . . .
C12 C14 H22 120.1(12) no . . .
C13 C14 H22 120.1(12) no . . .
C5 C3 H18 110.0(17) no . . .
C1 C4 H3 109.3(12) no . . .
C1 C4 H17 109.4(14) no . . .
C3 C5 H15 109.5(18) no . . .
C7 C6 H1 109.6(15) no . . .
C7 C6 H5 109.6(15) no . . .
C2 C7 H7 110.0(15) no . . .
C15 C17 H13 120.3(10) no . . .
C18 C17 H13 120.5(10) no . . .
C2 C7 H11 109.9(14) no . . .
C17 C18 H16 119.5(13) no . . .
C19 C18 H16 119.5(10) no . . .
C6 C7 H7 110.2(15) no . . .
C3 C5 H20 109.8(15) no . . .
C20 C19 H12 120.0(13) no . . .
C6 C7 H11 110.0(14) no . . .
C16 C20 H8 120.2(10) no . . .
C19 C20 H8 120.2(11) no . . .
C2 C1 H19 109.5(11) no . . .
C1 C8 H6 109.2(10) no . . .
C1 C8 H23 109.4(11) no . . .
C22 C21 H24 108.5(17) no . . .
C22 C21 H25 108.3(17) no . . .
C4 C1 H19 109.5(11) no . . .
C8 C1 H19 109.6(8) no . . .
C18 C19 H12 120.1(10) no . . .
H1 C6 H5 109(2) no . . .
H15 C5 H20 108(2) no . . .
H6 C8 H23 108.1(13) no . . .
H24 C21 H25 107(2) no . . .
H2 C3 H18 109(2) no . . .
H7 C7 H11 108.4(19) no . . .
H3 C4 H17 107.9(14) no . . .

loop_
_geom_bond_atom_site_label_1
_geom_bond_atom_site_label_2
_geom_bond_distance
_geom_bond_publ_flag
_geom_bond_site_symmetry_1
_geom_bond_site_symmetry_2
S1 C10 1.761(6) yes . .
S1 C16 1.738(7) yes . .
O1 C21 1.397(13) yes . .
O2 C22 1.220(11) yes . .
O3 C22 1.254(11) yes . .
N2 C9 1.409(7) yes . .
N1 C4 1.502(10) yes . .
N1 C5 1.473(13) yes . .
N1 C6 1.468(13) yes . .
N2 C15 1.388(7) yes . .
N2 C8 1.460(8) yes . .
C19 C20 1.364(9) yes . .
C21 C22 1.451(11) yes . .
C1 C2 1.533(9) yes . .
C1 C4 1.522(10) yes . .
C1 C8 1.522(8) yes . .
C9 C11 1.390(7) yes . .
C2 C3 1.514(14) yes . .
C2 C7 1.508(13) yes . .
C6 C7 1.537(14) yes . .
C3 C5 1.527(15) yes . .
C9 C10 1.397(6) yes . .
C10 C13 1.402(7) yes . .
C11 C12 1.388(9) yes . .
C12 C14 1.360(10) yes . .
C13 C14 1.377(9) yes . .
C18 C19 1.386(13) yes . .
C15 C16 1.396(7) yes . .
C15 C17 1.377(8) yes . .
C16 C20 1.377(8) yes . .
C17 C18 1.386(9) yes . .
O1 H26 0.99(7) no . .
N1 H4 0.955(11) no . .
C8 H23 0.971(10) no . .
C1 H19 0.979(9) no . .
C6 H1 0.972(16) no . .
C2 H10 0.982(10) no . .
C3 H18 0.980(16) no . .
C11 H21 0.929(8) no . .
C4 H3 0.971(18) no . .
C12 H9 0.923(11) no . .
C4 H17 0.971(17) no . .
C5 H15 0.976(14) no . .
C14 H22 0.925(10) no . .
C5 H20 0.969(16) no . .
C3 H2 0.975(18) no . .
C6 H5 0.976(14) no . .
C7 H7 0.975(15) no . .
C17 H13 0.930(10) no . .
C13 H14 0.930(10) no . .
C18 H16 0.930(10) no . .
C7 H11 0.979(16) no . .
C19 H12 0.926(11) no . .
C20 H8 0.928(10) no . .
C8 H6 0.974(11) no . .
C21 H24 1.088(13) no . .
C21 H25 1.087(14) no . .
